data_7134260
loop_
_publ_author_name
'Nitzer, Alexander'
'Jessen, Christoph'
'Kornath, Andreas J.'

_publ_section_title
;
 Charge distribution and aromaticity in protonated urazole.
;
_journal_issue 22
_journal_name_full 'Chemical communications (Cambridge, England)'
_journal_page_first 4367
_journal_page_last 4370
_journal_paper_doi 10.1039/d5cc00218d
_journal_volume 61
_journal_year 2025
_chemical_formula_moiety 'F10 Ge2, C2 H5 N3 O2'
_chemical_formula_sum 'C2 H5 F10 Ge2 N3 O2'
_chemical_formula_weight 438.27
_space_group_crystal_system monoclinic
_space_group_IT_number 14
_space_group_name_Hall '-P 2yn'
_space_group_name_H-M_alt 'P 1 21/n 1'
_atom_sites_solution_hydrogens difmap
_atom_sites_solution_primary direct
_atom_sites_solution_secondary difmap
_audit_creation_date 2020-09-28
_audit_creation_method SHELXL-2018/3
_audit_update_record
;
2021-03-23 deposited with the CCDC.	2025-02-06 downloaded from the CCDC.
;
_cell_angle_alpha 90
_cell_angle_beta 114.751(16)
_cell_angle_gamma 90
_cell_formula_units_Z 4
_cell_length_a 7.8994(10)
_cell_length_b 18.299(3)
_cell_length_c 8.1991(11)
_cell_measurement_reflns_used 1296
_cell_measurement_temperature 101(2)
_cell_measurement_theta_max 31.5310
_cell_measurement_theta_min 2.9770
_cell_volume 1076.3(3)
_computing_cell_refinement 'CrysAlisPro 1.171.40.82a (Rigaku OD, 2020)'
_computing_data_collection 'CrysAlisPro 1.171.40.82a (Rigaku OD, 2020)'
_computing_data_reduction 'CrysAlisPro 1.171.40.82a (Rigaku OD, 2020)'
_computing_molecular_graphics 'ORTEP-3, Version ORTEP-III (1.0.3), L. J. Farrugia, J. Appl. Cryst. (2012),45, 849-854'
_computing_publication_material 'PLATON (A.L.Spek, Acta Cryst. 2009, D65, 148-155.) '
_computing_structure_refinement 'SHELXL-2018/3 (Sheldrick, 2018)'
_computing_structure_solution 'SHELXT (Sheldrick, G. M. (2015). Acta Cryst. A71, 3-8.)'
_diffrn_ambient_temperature 101(2)
_diffrn_detector 'CCD plate'
_diffrn_detector_area_resol_mean 15.9809
_diffrn_measured_fraction_theta_full 1.000
_diffrn_measured_fraction_theta_max 1.000
_diffrn_measurement_device 'CCD camera on \k-goniostat'
_diffrn_measurement_device_type 'Xcalibur, Sapphire3'
_diffrn_measurement_method '\w scans'
_diffrn_radiation_collimation 0.5
_diffrn_radiation_monochromator graphite
_diffrn_radiation_source 'Enhance (Mo) X-ray Source'
_diffrn_radiation_type 'Mo K\a'
_diffrn_radiation_wavelength 0.71073
_diffrn_reflns_av_R_equivalents 0.0435
_diffrn_reflns_av_unetI/netI 0.0671
_diffrn_reflns_Laue_measured_fraction_full 1.000
_diffrn_reflns_Laue_measured_fraction_max 1.000
_diffrn_reflns_limit_h_max 8
_diffrn_reflns_limit_h_min -9
_diffrn_reflns_limit_k_max 19
_diffrn_reflns_limit_k_min -22
_diffrn_reflns_limit_l_max 10
_diffrn_reflns_limit_l_min -9
_diffrn_reflns_number 4584
_diffrn_reflns_point_group_measured_fraction_full 1.000
_diffrn_reflns_point_group_measured_fraction_max 1.000
_diffrn_reflns_theta_full 25.242
_diffrn_reflns_theta_max 26.371
_diffrn_reflns_theta_min 2.226
_diffrn_source_current 40
_diffrn_source_type 'Spellman generator'
_diffrn_source_voltage 50
_exptl_absorpt_coefficient_mu 5.733
_exptl_absorpt_correction_T_max 1.00000
_exptl_absorpt_correction_T_min 0.76473
_exptl_absorpt_correction_type multi-scan
_exptl_absorpt_process_details
;
CrysAlisPro 1.171.40.82a (Rigaku Oxford Diffraction, 2020)
Empirical absorption correction using spherical harmonics,
implemented in SCALE3 ABSPACK scaling algorithm.
;
_exptl_crystal_colour colorless
_exptl_crystal_density_diffrn 2.705
_exptl_crystal_description plate
_exptl_crystal_F_000 832
_exptl_crystal_size_max 0.395
_exptl_crystal_size_mid 0.268
_exptl_crystal_size_min 0.212
_refine_diff_density_max 1.334
_refine_diff_density_min -0.954
_refine_diff_density_rms 0.190
_refine_ls_extinction_method none
_refine_ls_goodness_of_fit_ref 1.030
_refine_ls_hydrogen_treatment constr
_refine_ls_matrix_type full
_refine_ls_number_parameters 172
_refine_ls_number_reflns 2194
_refine_ls_number_restraints 0
_refine_ls_restrained_S_all 1.030
_refine_ls_R_factor_all 0.0640
_refine_ls_R_factor_gt 0.0471
_refine_ls_shift/su_max 0.000
_refine_ls_shift/su_mean 0.000
_refine_ls_structure_factor_coef Fsqd
_refine_ls_weighting_details 'w=1/[\s^2^(Fo^2^)+(0.0538P)^2^] where P=(Fo^2^+2Fc^2^)/3'
_refine_ls_weighting_scheme calc
_refine_ls_wR_factor_gt 0.1060
_refine_ls_wR_factor_ref 0.1183
_reflns_Friedel_coverage 0.000
_reflns_number_gt 1731
_reflns_number_total 2194
_reflns_threshold_expression 'I > 2\s(I)'
_cod_data_source_file d5cc00218d2.cif
_cod_data_source_block xh047
_cod_depositor_comments 'Adding full bibliography for 7134258--7134261.cif.'
_cod_original_sg_symbol_H-M 'P 21/n'
_cod_database_code 7134260
_shelx_shelxl_version_number 2018/3
_shelx_space_group_comment
;
The symmetry employed for this shelxl refinement is uniquely defined
by the following loop, which should always be used as a source of
symmetry information in preference to the above space-group names.
They are only intended as comments.
;
_shelx_estimated_absorpt_t_min 0.210
_shelx_estimated_absorpt_t_max 0.376
_oxdiff_exptl_absorpt_empirical_full_min 0.803
_oxdiff_exptl_absorpt_empirical_full_max 1.674
_oxdiff_exptl_absorpt_empirical_details
;
Empirical correction (ABSPACK) includes:
- Absorption correction using spherical harmonics
- Frame scaling
;

loop_
_space_group_symop_operation_xyz
'x, y, z'
'-x+1/2, y+1/2, -z+1/2'
'-x, -y, -z'
'x-1/2, -y-1/2, z-1/2'

loop_
_atom_site_label
_atom_site_type_symbol
_atom_site_fract_x
_atom_site_fract_y
_atom_site_fract_z
_atom_site_U_iso_or_equiv
_atom_site_adp_type
_atom_site_occupancy
_atom_site_site_symmetry_order
_atom_site_calc_flag
_atom_site_refinement_flags_posn
_atom_site_refinement_flags_adp
_atom_site_refinement_flags_occupancy
_atom_site_disorder_assembly
_atom_site_disorder_group
Ge1 Ge 0.62267(7) 0.17151(4) 0.24723(7) 0.0138(2) Uani 1 1 d . . . . .
Ge2 Ge 0.84383(8) 0.16102(4) 0.73361(7) 0.0146(2) Uani 1 1 d . . . . .
F1 F 0.5293(5) 0.1648(2) 0.0098(4) 0.0261(9) Uani 1 1 d . . . . .
F2 F 0.7512(4) 0.09077(19) 0.2907(4) 0.0212(8) Uani 1 1 d . . . . .
F3 F 0.4299(5) 0.1311(2) 0.2539(5) 0.0348(11) Uani 1 1 d . . . . .
F4 F 0.8105(4) 0.2236(2) 0.2495(5) 0.0255(8) Uani 1 1 d . . . . .
F5 F 0.7063(4) 0.1910(2) 0.4925(4) 0.0251(8) Uani 1 1 d . . . . .
F6 F 0.6835(4) 0.0926(2) 0.7075(5) 0.0289(9) Uani 1 1 d . . . . .
F7 F 0.9726(4) 0.1028(2) 0.6583(4) 0.0262(9) Uani 1 1 d . . . . .
F8 F 0.9888(5) 0.1462(2) 0.9624(4) 0.0345(10) Uani 1 1 d . . . . .
F9 F 0.7161(5) 0.2276(2) 0.7834(5) 0.0301(9) Uani 1 1 d . . . . .
F10 F 0.5074(4) 0.2650(2) 0.2251(5) 0.0318(9) Uani 1 1 d . . . . .
O1 O 0.0750(5) 0.0494(3) 0.2044(5) 0.0235(10) Uani 1 1 d . . . . .
H1 H 0.051180 0.081746 0.128846 0.035 Uiso 1 1 d R U . . .
O2 O 0.3849(5) 0.0547(3) 0.8171(5) 0.0235(10) Uani 1 1 d . . . . .
H2 H 0.420541 0.089773 0.885425 0.035 Uiso 1 1 d R U . . .
N1 N 0.1885(6) 0.1448(3) 0.4140(7) 0.0202(11) Uani 1 1 d . . . . .
H4 H 0.152873 0.182331 0.344778 0.024 Uiso 1 1 d R U . . .
N2 N 0.2896(6) 0.1457(3) 0.5966(7) 0.0187(11) Uani 1 1 d . . . . .
H5 H 0.332982 0.183933 0.661872 0.022 Uiso 1 1 d R U . . .
N3 N 0.2272(6) 0.0340(3) 0.5118(5) 0.0164(11) Uani 1 1 d . . . . .
H3 H 0.221978 -0.012919 0.514043 0.020 Uiso 1 1 d R U . . .
C1 C 0.1564(7) 0.0764(4) 0.3620(7) 0.0179(13) Uani 1 1 d . . . . .
C2 C 0.3082(7) 0.0787(4) 0.6545(7) 0.0173(13) Uani 1 1 d . . . . .

loop_
_atom_site_aniso_label
_atom_site_aniso_U_11
_atom_site_aniso_U_22
_atom_site_aniso_U_33
_atom_site_aniso_U_23
_atom_site_aniso_U_13
_atom_site_aniso_U_12
Ge1 0.0129(3) 0.0165(4) 0.0104(3) -0.0017(3) 0.0035(2) 0.0005(2)
Ge2 0.0163(3) 0.0162(4) 0.0114(3) -0.0001(3) 0.0060(2) -0.0022(2)
F1 0.0324(19) 0.027(2) 0.0118(16) -0.0001(16) 0.0029(14) 0.0037(16)
F2 0.0279(18) 0.015(2) 0.0208(17) 0.0016(15) 0.0103(14) 0.0053(15)
F3 0.0235(18) 0.049(3) 0.036(2) -0.015(2) 0.0166(16) -0.0181(19)
F4 0.0235(17) 0.021(2) 0.0304(19) 0.0031(17) 0.0099(14) -0.0050(16)
F5 0.0293(17) 0.027(2) 0.0130(17) -0.0027(15) 0.0026(13) 0.0087(17)
F6 0.0223(17) 0.020(2) 0.048(2) -0.0019(19) 0.0183(16) -0.0027(16)
F7 0.0196(17) 0.037(3) 0.0252(18) 0.0023(18) 0.0123(14) 0.0062(17)
F8 0.051(2) 0.030(2) 0.0114(17) 0.0067(17) 0.0021(16) -0.002(2)
F9 0.047(2) 0.026(2) 0.0272(19) -0.0018(18) 0.0252(16) 0.0087(19)
F10 0.0302(19) 0.028(2) 0.030(2) -0.0049(18) 0.0048(15) 0.0156(18)
O1 0.030(2) 0.026(3) 0.0123(19) 0.0049(19) 0.0068(16) -0.001(2)
O2 0.025(2) 0.025(3) 0.017(2) -0.003(2) 0.0045(16) -0.005(2)
N1 0.017(2) 0.018(3) 0.027(3) 0.007(2) 0.011(2) 0.007(2)
N2 0.020(2) 0.013(3) 0.026(3) -0.005(2) 0.012(2) -0.005(2)
N3 0.022(2) 0.013(3) 0.014(2) 0.003(2) 0.0072(19) -0.001(2)
C1 0.016(3) 0.020(4) 0.020(3) 0.011(3) 0.009(2) 0.007(3)
C2 0.013(3) 0.021(4) 0.019(3) -0.007(3) 0.007(2) -0.002(2)

loop_
_atom_type_symbol
_atom_type_description
_atom_type_scat_dispersion_real
_atom_type_scat_dispersion_imag
_atom_type_scat_source
C C 0.0033 0.0016 'International Tables Vol C Tables 4.2.6.8 and 6.1.1.4'
H H 0.0000 0.0000 'International Tables Vol C Tables 4.2.6.8 and 6.1.1.4'
F F 0.0171 0.0103 'International Tables Vol C Tables 4.2.6.8 and 6.1.1.4'
Ge Ge 0.1547 1.8001 'International Tables Vol C Tables 4.2.6.8 and 6.1.1.4'
N N 0.0061 0.0033 'International Tables Vol C Tables 4.2.6.8 and 6.1.1.4'
O O 0.0106 0.0060 'International Tables Vol C Tables 4.2.6.8 and 6.1.1.4'

loop_
_geom_angle_atom_site_label_1
_geom_angle_atom_site_label_2
_geom_angle_atom_site_label_3
_geom_angle
_geom_angle_site_symmetry_1
_geom_angle_site_symmetry_3
_geom_angle_publ_flag
F3 Ge1 F2 94.42(18) . . ?
F3 Ge1 F4 172.38(19) . . ?
F2 Ge1 F4 92.33(16) . . ?
F3 Ge1 F1 92.19(17) . . ?
F2 Ge1 F1 95.98(16) . . ?
F4 Ge1 F1 90.60(16) . . ?
F3 Ge1 F5 88.07(17) . . ?
F2 Ge1 F5 91.63(16) . . ?
F4 Ge1 F5 88.22(16) . . ?
F1 Ge1 F5 172.34(17) . . ?
F3 Ge1 F10 89.71(19) . . ?
F2 Ge1 F10 172.80(15) . . ?
F4 Ge1 F10 83.22(16) . . ?
F1 Ge1 F10 89.74(16) . . ?
F5 Ge1 F10 82.61(16) . . ?
F6 Ge2 F9 94.02(17) . . ?
F6 Ge2 F7 91.07(17) . . ?
F9 Ge2 F7 171.41(18) . . ?
F6 Ge2 F8 97.85(18) . . ?
F9 Ge2 F8 92.31(18) . . ?
F7 Ge2 F8 93.85(17) . . ?
F6 Ge2 F10 171.55(17) . 4_666 ?
F9 Ge2 F10 88.82(18) . 4_666 ?
F7 Ge2 F10 85.20(18) . 4_666 ?
F8 Ge2 F10 89.98(17) . 4_666 ?
F6 Ge2 F5 90.57(17) . . ?
F9 Ge2 F5 84.63(16) . . ?
F7 Ge2 F5 88.41(15) . . ?
F8 Ge2 F5 171.24(18) . . ?
F10 Ge2 F5 81.77(15) 4_666 . ?
Ge1 F5 Ge2 149.0(2) . . ?
Ge2 F10 Ge1 160.5(2) 4_565 . ?
C1 O1 H1 110.2 . . ?
C2 O2 H2 108.6 . . ?
C1 N1 N2 108.2(5) . . ?
C1 N1 H4 125.6 . . ?
N2 N1 H4 126.3 . . ?
C2 N2 N1 108.2(5) . . ?
C2 N2 H5 125.8 . . ?
N1 N2 H5 126.0 . . ?
C2 N3 C1 107.7(6) . . ?
C2 N3 H3 126.6 . . ?
C1 N3 H3 125.7 . . ?
O1 C1 N1 130.1(6) . . ?
O1 C1 N3 122.4(6) . . ?
N1 C1 N3 107.5(5) . . ?
O2 C2 N2 129.1(6) . . ?
O2 C2 N3 122.5(6) . . ?
N2 C2 N3 108.4(5) . . ?

loop_
_geom_bond_atom_site_label_1
_geom_bond_atom_site_label_2
_geom_bond_distance
_geom_bond_site_symmetry_2
_geom_bond_publ_flag
Ge1 F3 1.714(3) . ?
Ge1 F2 1.743(3) . ?
Ge1 F4 1.757(3) . ?
Ge1 F1 1.774(3) . ?
Ge1 F5 1.870(3) . ?
Ge1 F10 1.910(4) . ?
Ge2 F6 1.730(4) . ?
Ge2 F9 1.736(4) . ?
Ge2 F7 1.755(3) . ?
Ge2 F8 1.762(3) . ?
Ge2 F10 1.893(3) 4_666 ?
Ge2 F5 1.895(3) . ?
O1 C1 1.277(7) . ?
O1 H1 0.8200 . ?
O2 C2 1.289(7) . ?
O2 H2 0.8201 . ?
N1 C1 1.313(8) . ?
N1 N2 1.370(7) . ?
N1 H4 0.8601 . ?
N2 C2 1.301(8) . ?
N2 H5 0.8599 . ?
N3 C2 1.349(7) . ?
N3 C1 1.360(7) . ?
N3 H3 0.8600 . ?

loop_
_geom_hbond_atom_site_label_D
_geom_hbond_atom_site_label_H
_geom_hbond_atom_site_label_A
_geom_hbond_distance_DH
_geom_hbond_distance_HA
_geom_hbond_distance_DA
_geom_hbond_angle_DHA
_geom_hbond_site_symmetry_A
_geom_hbond_publ_flag
O1 H1 F8 0.82 1.71 2.532(6) 176.3 1_454 yes
O2 H2 F1 0.82 1.71 2.519(6) 167.8 1_556 yes
N1 H4 F4 0.86 2.59 3.073(6) 116.3 1_455 yes
N1 H4 F9 0.86 1.85 2.615(7) 147.1 4_565 yes
N2 H5 F1 0.86 2.64 3.133(6) 117.7 1_556 yes
N2 H5 F4 0.86 1.87 2.672(6) 153.5 4_566 yes
N3 H3 F2 0.86 2.09 2.763(6) 135.0 3_656 yes
N3 H3 F7 0.86 2.29 2.976(6) 136.8 3_656 yes
O1 H1 F8 0.82 1.71 2.532(6) 176.3 1_454 yes
O2 H2 F1 0.82 1.71 2.519(6) 167.8 1_556 yes
N1 H4 F4 0.86 2.59 3.073(6) 116.3 1_455 yes
N1 H4 F9 0.86 1.85 2.615(7) 147.1 4_565 yes
N2 H5 F1 0.86 2.64 3.133(6) 117.7 1_556 yes
N2 H5 F4 0.86 1.87 2.672(6) 153.5 4_566 yes
N3 H3 F2 0.86 2.09 2.763(6) 135.0 3_656 yes
N3 H3 F7 0.86 2.29 2.976(6) 136.8 3_656 yes

loop_
_geom_torsion_atom_site_label_1
_geom_torsion_atom_site_label_2
_geom_torsion_atom_site_label_3
_geom_torsion_atom_site_label_4
_geom_torsion
_geom_torsion_site_symmetry_1
_geom_torsion_site_symmetry_2
_geom_torsion_site_symmetry_3
_geom_torsion_site_symmetry_4
_geom_torsion_publ_flag
F3 Ge1 F5 Ge2 90.0(4) . . . . ?
F2 Ge1 F5 Ge2 -4.4(4) . . . . ?
F4 Ge1 F5 Ge2 -96.7(4) . . . . ?
F10 Ge1 F5 Ge2 179.9(4) . . . . ?
F6 Ge2 F5 Ge1 -68.3(4) . . . . ?
F9 Ge2 F5 Ge1 -162.3(4) . . . . ?
F7 Ge2 F5 Ge1 22.7(4) . . . . ?
F10 Ge2 F5 Ge1 108.1(4) 4_666 . . . ?
C1 N1 N2 C2 -3.7(6) . . . . ?
N2 N1 C1 O1 -176.7(5) . . . . ?
N2 N1 C1 N3 3.5(6) . . . . ?
C2 N3 C1 O1 178.2(5) . . . . ?
C2 N3 C1 N1 -2.1(6) . . . . ?
N1 N2 C2 O2 -176.3(5) . . . . ?
N1 N2 C2 N3 2.4(6) . . . . ?
C1 N3 C2 O2 178.5(5) . . . . ?
C1 N3 C2 N2 -0.3(6) . . . . ?
